data_7001432
loop_
_publ_author_name
'Mills, David P.'
'Cooper, Oliver J.'
'McMaster, Jonathan'
'Lewis, William'
'Liddle, Stephen T.'

_publ_section_title
;
 Synthesis and reactivity of the yttrium-alkyl-carbene complex
 [Y(BIPM)(CH2C6H5)(THF)] (BIPM = {C(PPh2NSiMe3)2})
;
_journal_issue 23
_journal_name_full 'Dalton Transactions'
_journal_page_first 4547
_journal_page_last 4555
_journal_paper_doi 10.1039/b902079a
_journal_year 2009
_chemical_formula_moiety 'C110.10 H118.10 N4 O2 P4 Si4 Y2'
_chemical_formula_sum 'C110.1 H118.1 N4 O2 P4 Si4 Y2'
_chemical_formula_weight 1943.45
_chemical_name_systematic
;
?
;
_space_group_IT_number 14
_symmetry_cell_setting monoclinic
_symmetry_space_group_name_Hall '-P 2yn'
_symmetry_space_group_name_H-M 'P 1 21/n 1'
_atom_sites_solution_hydrogens geom
_atom_sites_solution_primary direct
_atom_sites_solution_secondary difmap
_audit_creation_method 'enCIFer editing of SHELXL97 CIF output'
_cell_angle_alpha 90.00
_cell_angle_beta 106.039(2)
_cell_angle_gamma 90.00
_cell_formula_units_Z 2
_cell_length_a 13.2508(12)
_cell_length_b 19.8328(18)
_cell_length_c 20.2611(18)
_cell_measurement_reflns_used 5577
_cell_measurement_temperature 150(2)
_cell_measurement_theta_max 24.47
_cell_measurement_theta_min 2.30
_cell_volume 5117.4(8)
_computing_cell_refinement 'Bruker SAINT version 6.36a (Bruker, 2000)'
_computing_data_collection 'Bruker SMART version 5.625 (Bruker, 2001)'
_computing_data_reduction 'Bruker SAINT; SHELXTL (Sheldrick, 2008)'
_computing_molecular_graphics 'Bruker SHELXTL'
_computing_publication_material 'enCIFer (Allen et al., 2004); PLATON (Spek, 2003)'
_computing_structure_refinement 'SHELXL97 (Sheldrick, 2008)'
_computing_structure_solution 'Bruker SHELXTL'
_diffrn_ambient_temperature 150(2)
_diffrn_measured_fraction_theta_full 0.999
_diffrn_measured_fraction_theta_max 0.999
_diffrn_measurement_device_type 'Bruker SMART APEX CCD diffractometer'
_diffrn_measurement_method '\w rotation with narrow frames'
_diffrn_radiation_monochromator graphite
_diffrn_radiation_source 'normal-focus sealed tube'
_diffrn_radiation_type MoK\a
_diffrn_radiation_wavelength 0.71073
_diffrn_reflns_av_R_equivalents 0.046
_diffrn_reflns_av_sigmaI/netI 0.050
_diffrn_reflns_limit_h_max 13
_diffrn_reflns_limit_h_min -14
_diffrn_reflns_limit_k_max 21
_diffrn_reflns_limit_k_min -21
_diffrn_reflns_limit_l_max 21
_diffrn_reflns_limit_l_min -21
_diffrn_reflns_number 23074
_diffrn_reflns_theta_full 22.50
_diffrn_reflns_theta_max 22.50
_diffrn_reflns_theta_min 2.14
_diffrn_standards_decay_% 0
_diffrn_standards_number 0
_exptl_absorpt_coefficient_mu 1.288
_exptl_absorpt_correction_T_max 0.77
_exptl_absorpt_correction_T_min 0.74
_exptl_absorpt_correction_type multi-scan
_exptl_absorpt_process_details '(SADABS; Bruker, 2001)'
_exptl_crystal_colour Colourless
_exptl_crystal_density_diffrn 1.261
_exptl_crystal_density_method 'not measured'
_exptl_crystal_description Block
_exptl_crystal_F_000 2033
_exptl_crystal_size_max 0.22
_exptl_crystal_size_mid 0.20
_exptl_crystal_size_min 0.20
_refine_diff_density_max 0.93
_refine_diff_density_min -0.74
_refine_diff_density_rms 0.09
_refine_ls_extinction_method none
_refine_ls_goodness_of_fit_ref 1.13
_refine_ls_hydrogen_treatment constr
_refine_ls_matrix_type full
_refine_ls_number_parameters 715
_refine_ls_number_reflns 6686
_refine_ls_number_restraints 1025
_refine_ls_restrained_S_all 1.14
_refine_ls_R_factor_all 0.0799
_refine_ls_R_factor_gt 0.0661
_refine_ls_shift/su_max 0.001
_refine_ls_shift/su_mean 0.000
_refine_ls_structure_factor_coef Fsqd
_refine_ls_weighting_details 'calc w=1/[\s^2^(Fo^2^)+(0.0836P)^2^+13.1926P] where P=(Fo^2^+2Fc^2^)/3'
_refine_ls_weighting_scheme calc
_refine_ls_wR_factor_gt 0.169
_refine_ls_wR_factor_ref 0.177
_reflns_number_gt 5270
_reflns_number_total 6686
_reflns_threshold_expression I>2\s(I)
_cod_data_source_file b902079a.txt
_cod_data_source_block 5
_cod_depositor_comments
;
The following automatic conversions were performed:
'_symmetry_cell_setting' value 'Monoclinic' changed to 'monoclinic'
according to '/home/saulius/struct/CIF-dictionaries/cif_core.dic'
dictionary named 'cif_core.dic' version 2.4.1 from 2010-06-29.

Automatic conversion script
Id: cif_fix_enum 1527 2010-12-29 10:47:43Z saulius 
;
_cod_original_sg_symbol_H-M 'P 21/n'
_cod_original_formula_sum 'C110.10 H118.10 N4 O2 P4 Si4 Y2'
_cod_database_code 7001432

loop_
_symmetry_equiv_pos_as_xyz
'x, y, z'
'-x+1/2, y+1/2, -z+1/2'
'-x, -y, -z'
'x-1/2, -y-1/2, z-1/2'

loop_
_atom_site_label
_atom_site_type_symbol
_atom_site_fract_x
_atom_site_fract_y
_atom_site_fract_z
_atom_site_U_iso_or_equiv
_atom_site_adp_type
_atom_site_occupancy
_atom_site_symmetry_multiplicity
_atom_site_calc_flag
_atom_site_refinement_flags
_atom_site_disorder_assembly
_atom_site_disorder_group
Y1 Y 0.03973(4) 0.41700(3) 0.04449(3) 0.0298(2) Uani 1 1 d . . .
C1 C 0.0018(4) 0.5378(3) 0.0803(3) 0.0365(15) Uani 1 1 d . . .
P1 P 0.10911(12) 0.52739(9) 0.15170(7) 0.0381(4) Uani 1 1 d D . .
P2 P -0.10360(10) 0.58462(7) 0.08815(7) 0.0218(3) Uani 1 1 d D . .
C2 C 0.0879(8) 0.5504(4) 0.2350(3) 0.0424(16) Uani 0.50 1 d PGDU A 1
C3 C 0.0522(7) 0.4949(4) 0.2640(4) 0.0471(16) Uani 0.50 1 d PGDU A 1
H3A H 0.0373 0.4538 0.2391 0.057 Uiso 0.50 1 calc PR A 1
C4 C 0.0383(8) 0.4996(4) 0.3293(4) 0.0526(17) Uani 0.50 1 d PGDU A 1
H4A H 0.0139 0.4617 0.3492 0.063 Uiso 0.50 1 calc PR A 1
C5 C 0.0601(8) 0.5598(5) 0.3657(2) 0.0528(18) Uani 0.50 1 d PGDU A 1
H5A H 0.0506 0.5630 0.4104 0.063 Uiso 0.50 1 calc PR A 1
C6 C 0.0958(7) 0.6152(4) 0.3367(3) 0.0537(17) Uani 0.50 1 d PGDU A 1
H6A H 0.1107 0.6563 0.3616 0.064 Uiso 0.50 1 calc PR A 1
C7 C 0.1097(7) 0.6105(4) 0.2713(3) 0.0514(18) Uani 0.50 1 d PGDU A 1
H7A H 0.1341 0.6484 0.2515 0.062 Uiso 0.50 1 calc PR A 1
C2A C 0.0778(6) 0.5330(4) 0.2340(2) 0.0393(16) Uani 0.50 1 d PGDU A 2
C3A C -0.0124(6) 0.5024(4) 0.2421(3) 0.0373(16) Uani 0.50 1 d PGDU A 2
H3AA H -0.0587 0.4796 0.2046 0.045 Uiso 0.50 1 calc PR A 2
C4A C -0.0348(6) 0.5052(4) 0.3051(3) 0.0422(16) Uani 0.50 1 d PGDU A 2
H4AA H -0.0964 0.4843 0.3107 0.051 Uiso 0.50 1 calc PR A 2
C5A C 0.0330(7) 0.5387(5) 0.3601(2) 0.0491(17) Uani 0.50 1 d PGDU A 2
H5AA H 0.0177 0.5406 0.4031 0.059 Uiso 0.50 1 calc PR A 2
C6A C 0.1232(6) 0.5693(4) 0.3519(3) 0.0474(17) Uani 0.50 1 d PGDU A 2
H6AA H 0.1696 0.5921 0.3895 0.057 Uiso 0.50 1 calc PR A 2
C7A C 0.1456(5) 0.5664(4) 0.2889(3) 0.0428(16) Uani 0.50 1 d PGDU A 2
H7AA H 0.2072 0.5874 0.2833 0.051 Uiso 0.50 1 calc PR A 2
C8 C 0.2170(4) 0.5819(3) 0.1478(3) 0.0401(13) Uani 0.70 1 d PGDU A 1
C9 C 0.2290(4) 0.6471(3) 0.1739(3) 0.0462(14) Uani 0.70 1 d PGDU A 1
H9A H 0.1787 0.6653 0.1944 0.055 Uiso 0.70 1 calc PR A 1
C10 C 0.3146(4) 0.6858(2) 0.1698(3) 0.0526(15) Uani 0.70 1 d PGDU A 1
H10A H 0.3228 0.7304 0.1876 0.063 Uiso 0.70 1 calc PR A 1
C11 C 0.3882(4) 0.6591(3) 0.1397(3) 0.0511(15) Uani 0.70 1 d PGDU A 1
H11A H 0.4467 0.6856 0.1369 0.061 Uiso 0.70 1 calc PR A 1
C12 C 0.3763(4) 0.5939(3) 0.1136(3) 0.0455(14) Uani 0.70 1 d PGDU A 1
H12A H 0.4266 0.5757 0.0930 0.055 Uiso 0.70 1 calc PR A 1
C13 C 0.2907(4) 0.5553(2) 0.1177(3) 0.0415(14) Uani 0.70 1 d PGDU A 1
H13A H 0.2825 0.5107 0.0999 0.050 Uiso 0.70 1 calc PR A 1
C8A C 0.2232(8) 0.5774(6) 0.1453(5) 0.0432(15) Uani 0.30 1 d PGDU A 2
C9A C 0.2719(8) 0.6219(6) 0.1973(6) 0.0477(16) Uani 0.30 1 d PGDU A 2
H9AA H 0.2420 0.6304 0.2340 0.057 Uiso 0.30 1 calc PR A 2
C10A C 0.3645(8) 0.6539(6) 0.1956(7) 0.0512(18) Uani 0.30 1 d PGDU A 2
H10B H 0.3978 0.6843 0.2312 0.061 Uiso 0.30 1 calc PR A 2
C11A C 0.4083(7) 0.6414(7) 0.1419(8) 0.0483(18) Uani 0.30 1 d PGDU A 2
H11B H 0.4716 0.6633 0.1408 0.058 Uiso 0.30 1 calc PR A 2
C12A C 0.3596(8) 0.5969(7) 0.0899(6) 0.0447(16) Uani 0.30 1 d PGDU A 2
H12B H 0.3895 0.5883 0.0532 0.054 Uiso 0.30 1 calc PR A 2
C13A C 0.2670(8) 0.5649(7) 0.0915(5) 0.0425(16) Uani 0.30 1 d PGDU A 2
H13B H 0.2337 0.5344 0.0560 0.051 Uiso 0.30 1 calc PR A 2
C14 C -0.0631(5) 0.6578(2) 0.1446(3) 0.0345(13) Uani 0.70 1 d PGDU A 1
C15 C -0.0696(5) 0.6610(2) 0.2118(3) 0.0404(13) Uani 0.70 1 d PGDU A 1
H15A H -0.0938 0.6231 0.2317 0.048 Uiso 0.70 1 calc PR A 1
C16 C -0.0405(5) 0.7196(3) 0.2499(2) 0.0461(14) Uani 0.70 1 d PGDU A 1
H16A H -0.0449 0.7218 0.2959 0.055 Uiso 0.70 1 calc PR A 1
C17 C -0.0049(5) 0.7750(2) 0.2208(3) 0.0482(14) Uani 0.70 1 d PGDU A 1
H17A H 0.0149 0.8151 0.2468 0.058 Uiso 0.70 1 calc PR A 1
C18 C 0.0015(5) 0.7718(2) 0.1536(3) 0.0446(14) Uani 0.70 1 d PGDU A 1
H18A H 0.0258 0.8097 0.1336 0.053 Uiso 0.70 1 calc PR A 1
C19 C -0.0275(5) 0.7132(3) 0.1154(2) 0.0390(14) Uani 0.70 1 d PGDU A 1
H19A H -0.0231 0.7110 0.0695 0.047 Uiso 0.70 1 calc PR A 1
C14A C -0.0748(11) 0.6596(5) 0.1435(7) 0.0365(15) Uani 0.30 1 d PGDU A 2
C15A C -0.1292(10) 0.6804(5) 0.1896(7) 0.0385(15) Uani 0.30 1 d PGDU A 2
H15B H -0.1834 0.6529 0.1975 0.046 Uiso 0.30 1 calc PR A 2
C16A C -0.1044(11) 0.7415(6) 0.2239(6) 0.0425(16) Uani 0.30 1 d PGDU A 2
H16B H -0.1416 0.7557 0.2554 0.051 Uiso 0.30 1 calc PR A 2
C17A C -0.0251(12) 0.7817(4) 0.2123(7) 0.0446(15) Uani 0.30 1 d PGDU A 2
H17B H -0.0081 0.8234 0.2357 0.054 Uiso 0.30 1 calc PR A 2
C18A C 0.0293(10) 0.7608(6) 0.1662(8) 0.0422(16) Uani 0.30 1 d PGDU A 2
H18B H 0.0835 0.7883 0.1583 0.051 Uiso 0.30 1 calc PR A 2
C19A C 0.0045(11) 0.6998(7) 0.1319(7) 0.0382(15) Uani 0.30 1 d PGDU A 2
H19B H 0.0417 0.6855 0.1004 0.046 Uiso 0.30 1 calc PR A 2
C20 C -0.2079(4) 0.5392(3) 0.1138(4) 0.0422(14) Uani 0.70 1 d PGDU A 1
C21 C -0.2606(5) 0.5650(3) 0.1589(3) 0.0507(14) Uani 0.70 1 d PGDU A 1
H21A H -0.2394 0.6067 0.1814 0.061 Uiso 0.70 1 calc PR A 1
C22 C -0.3443(4) 0.5296(3) 0.1709(3) 0.0561(15) Uani 0.70 1 d PGDU A 1
H22A H -0.3803 0.5471 0.2017 0.067 Uiso 0.70 1 calc PR A 1
C23 C -0.3754(4) 0.4685(3) 0.1379(4) 0.0555(15) Uani 0.70 1 d PGDU A 1
H23A H -0.4326 0.4443 0.1461 0.067 Uiso 0.70 1 calc PR A 1
C24 C -0.3227(5) 0.4428(3) 0.0929(4) 0.0524(15) Uani 0.70 1 d PGDU A 1
H24A H -0.3439 0.4010 0.0703 0.063 Uiso 0.70 1 calc PR A 1
C25 C -0.2390(5) 0.4782(3) 0.0808(3) 0.0472(14) Uani 0.70 1 d PGDU A 1
H25A H -0.2029 0.4606 0.0500 0.057 Uiso 0.70 1 calc PR A 1
C20A C -0.1892(10) 0.5325(7) 0.1245(7) 0.0425(16) Uani 0.30 1 d PGDU A 2
C21A C -0.1870(9) 0.5327(6) 0.1935(7) 0.0440(17) Uani 0.30 1 d PGDU A 2
H21B H -0.1369 0.5596 0.2252 0.053 Uiso 0.30 1 calc PR A 2
C22A C -0.2582(10) 0.4938(7) 0.2160(6) 0.0485(19) Uani 0.30 1 d PGDU A 2
H22B H -0.2567 0.4940 0.2631 0.058 Uiso 0.30 1 calc PR A 2
C23A C -0.3316(10) 0.4546(7) 0.1695(7) 0.0517(17) Uani 0.30 1 d PGDU A 2
H23B H -0.3803 0.4279 0.1849 0.062 Uiso 0.30 1 calc PR A 2
C24A C -0.3338(10) 0.4543(7) 0.1005(7) 0.0488(17) Uani 0.30 1 d PGDU A 2
H24B H -0.3840 0.4275 0.0687 0.059 Uiso 0.30 1 calc PR A 2
C25A C -0.2626(12) 0.4932(8) 0.0780(6) 0.0444(16) Uani 0.30 1 d PGDU A 2
H25B H -0.2641 0.4930 0.0309 0.053 Uiso 0.30 1 calc PR A 2
N1 N 0.1482(4) 0.4503(3) 0.1507(2) 0.0401(13) Uani 1 1 d . A .
Si1 Si 0.2238(3) 0.40075(18) 0.21706(16) 0.0407(8) Uani 0.70 1 d PD A 1
C26 C 0.1721(8) 0.3881(6) 0.2928(4) 0.064(3) Uani 0.70 1 d PDU A 1
H26A H 0.1624 0.4320 0.3125 0.096 Uiso 0.70 1 calc PR A 1
H26B H 0.2221 0.3611 0.3275 0.096 Uiso 0.70 1 calc PR A 1
H26C H 0.1045 0.3645 0.2785 0.096 Uiso 0.70 1 calc PR A 1
C27 C 0.2383(8) 0.3133(3) 0.1874(5) 0.054(2) Uani 0.70 1 d PDU A 1
H27A H 0.1687 0.2930 0.1693 0.081 Uiso 0.70 1 calc PR A 1
H27B H 0.2795 0.2864 0.2261 0.081 Uiso 0.70 1 calc PR A 1
H27C H 0.2744 0.3146 0.1512 0.081 Uiso 0.70 1 calc PR A 1
C28 C 0.3537(5) 0.4422(5) 0.2517(5) 0.047(2) Uani 0.70 1 d PDU A 1
H28A H 0.3434 0.4881 0.2665 0.071 Uiso 0.70 1 calc PR A 1
H28B H 0.3903 0.4441 0.2158 0.071 Uiso 0.70 1 calc PR A 1
H28C H 0.3957 0.4164 0.2909 0.071 Uiso 0.70 1 calc PR A 1
Si1A Si 0.2670(5) 0.4292(3) 0.2206(3) 0.0189(14) Uani 0.30 1 d PD A 2
C26A C 0.3874(10) 0.4289(11) 0.1906(10) 0.042(3) Uani 0.30 1 d PDU A 2
H26D H 0.4028 0.4750 0.1787 0.062 Uiso 0.30 1 calc PR A 2
H26E H 0.3764 0.3999 0.1501 0.062 Uiso 0.30 1 calc PR A 2
H26F H 0.4466 0.4118 0.2272 0.062 Uiso 0.30 1 calc PR A 2
C27A C 0.3115(16) 0.4778(10) 0.3021(7) 0.045(3) Uani 0.30 1 d PDU A 2
H27D H 0.3346 0.5228 0.2924 0.067 Uiso 0.30 1 calc PR A 2
H27E H 0.3700 0.4541 0.3339 0.067 Uiso 0.30 1 calc PR A 2
H27F H 0.2533 0.4821 0.3229 0.067 Uiso 0.30 1 calc PR A 2
C28A C 0.2244(17) 0.3455(7) 0.2449(13) 0.055(3) Uani 0.30 1 d PDU A 2
H28D H 0.1996 0.3175 0.2037 0.082 Uiso 0.30 1 calc PR A 2
H28E H 0.1673 0.3517 0.2665 0.082 Uiso 0.30 1 calc PR A 2
H28F H 0.2838 0.3232 0.2773 0.082 Uiso 0.30 1 calc PR A 2
N2 N -0.1629(3) 0.6120(2) 0.0124(2) 0.0235(10) Uani 1 1 d . . .
Si2 Si -0.27509(12) 0.66276(8) -0.00540(8) 0.0337(4) Uani 1 1 d D . .
C29 C -0.2439(8) 0.7501(3) -0.0251(7) 0.074(3) Uani 0.70 1 d PDU A 1
H29A H -0.2100 0.7496 -0.0624 0.111 Uiso 0.70 1 calc PR A 1
H29B H -0.1963 0.7705 0.0159 0.111 Uiso 0.70 1 calc PR A 1
H29C H -0.3088 0.7766 -0.0391 0.111 Uiso 0.70 1 calc PR A 1
C30 C -0.3399(10) 0.6707(9) 0.0654(5) 0.111(6) Uani 0.70 1 d PDU A 1
H30A H -0.3201 0.6322 0.0967 0.166 Uiso 0.70 1 calc PR A 1
H30B H -0.4163 0.6713 0.0459 0.166 Uiso 0.70 1 calc PR A 1
H30C H -0.3172 0.7126 0.0908 0.166 Uiso 0.70 1 calc PR A 1
C31 C -0.3799(5) 0.6235(4) -0.0751(4) 0.041(2) Uani 0.70 1 d PDU A 1
H31A H -0.3537 0.6159 -0.1152 0.062 Uiso 0.70 1 calc PR A 1
H31B H -0.4409 0.6535 -0.0877 0.062 Uiso 0.70 1 calc PR A 1
H31C H -0.4004 0.5803 -0.0591 0.062 Uiso 0.70 1 calc PR A 1
C29A C -0.2728(17) 0.7109(10) -0.0840(7) 0.064(4) Uani 0.30 1 d PDU A 2
H29D H -0.2289 0.6871 -0.1083 0.096 Uiso 0.30 1 calc PR A 2
H29E H -0.2438 0.7560 -0.0709 0.096 Uiso 0.30 1 calc PR A 2
H29F H -0.3444 0.7150 -0.1142 0.096 Uiso 0.30 1 calc PR A 2
C30A C -0.270(2) 0.7327(12) 0.0566(12) 0.106(7) Uani 0.30 1 d PDU A 2
H30D H -0.2232 0.7683 0.0487 0.159 Uiso 0.30 1 calc PR A 2
H30E H -0.2431 0.7156 0.1036 0.159 Uiso 0.30 1 calc PR A 2
H30F H -0.3406 0.7512 0.0503 0.159 Uiso 0.30 1 calc PR A 2
C31A C -0.3989(9) 0.6139(9) -0.0198(11) 0.039(3) Uani 0.30 1 d PDU A 2
H31D H -0.4124 0.5895 -0.0634 0.058 Uiso 0.30 1 calc PR A 2
H31E H -0.4572 0.6448 -0.0214 0.058 Uiso 0.30 1 calc PR A 2
H31F H -0.3923 0.5816 0.0178 0.058 Uiso 0.30 1 calc PR A 2
O1 O -0.0374(3) 0.3332(2) 0.0620(2) 0.0425(11) Uani 1 1 d . . .
C32 C -0.1008(5) 0.2777(4) 0.0698(4) 0.0502(12) Uani 1 1 d U . .
C33 C -0.0485(5) 0.2135(4) 0.0571(4) 0.0601(13) Uani 1 1 d U . .
C34 C 0.0362(6) 0.1874(5) 0.1063(5) 0.0865(19) Uani 1 1 d U . .
H34A H 0.0588 0.2087 0.1499 0.104 Uiso 1 1 calc R . .
C35 C 0.0896(7) 0.1302(5) 0.0932(6) 0.101(2) Uani 1 1 d U . .
H35A H 0.1494 0.1141 0.1272 0.121 Uiso 1 1 calc R . .
C36 C 0.0569(7) 0.0983(5) 0.0331(6) 0.094(2) Uani 1 1 d U . .
H36A H 0.0925 0.0589 0.0251 0.113 Uiso 1 1 calc R . .
C37 C -0.0227(7) 0.1204(5) -0.0142(5) 0.0794(17) Uani 1 1 d U . .
H37A H -0.0464 0.0965 -0.0563 0.095 Uiso 1 1 calc R . .
C38 C -0.0742(6) 0.1794(4) -0.0038(5) 0.0673(15) Uani 1 1 d U . .
H38A H -0.1293 0.1964 -0.0406 0.081 Uiso 1 1 calc R . .
C39 C -0.1152(5) 0.2771(4) 0.1427(4) 0.0579(13) Uani 1 1 d U . .
C40 C -0.1431(6) 0.2181(5) 0.1702(4) 0.0732(16) Uani 1 1 d U . .
H40A H -0.1503 0.1771 0.1451 0.088 Uiso 1 1 calc R . .
C41 C -0.1608(7) 0.2198(5) 0.2362(4) 0.0852(18) Uani 1 1 d U . .
H41A H -0.1833 0.1801 0.2542 0.102 Uiso 1 1 calc R . .
C42 C -0.1460(8) 0.2771(5) 0.2735(5) 0.0880(18) Uani 1 1 d U . .
H42A H -0.1538 0.2767 0.3187 0.106 Uiso 1 1 calc R . .
C43 C -0.1201(7) 0.3350(5) 0.2468(4) 0.0788(17) Uani 1 1 d U . .
H43A H -0.1127 0.3757 0.2725 0.095 Uiso 1 1 calc R . .
C44 C -0.1041(6) 0.3351(5) 0.1815(4) 0.0670(15) Uani 1 1 d U . .
H44A H -0.0853 0.3759 0.1635 0.080 Uiso 1 1 calc R . .
C45 C -0.2109(5) 0.2907(4) 0.0173(3) 0.0508(13) Uani 1 1 d U . .
H45A H -0.2323 0.3370 0.0257 0.061 Uiso 1 1 calc R . .
H45B H -0.2002 0.2905 -0.0291 0.061 Uiso 1 1 calc R . .
C46 C -0.3025(5) 0.2456(4) 0.0147(4) 0.0565(13) Uani 1 1 d U . .
C47 C -0.3582(5) 0.2504(4) 0.0626(4) 0.0653(15) Uani 1 1 d U . .
H47A H -0.3365 0.2816 0.0993 0.078 Uiso 1 1 calc R . .
C48 C -0.4462(6) 0.2099(5) 0.0580(5) 0.0724(16) Uani 1 1 d U . .
H48A H -0.4830 0.2135 0.0920 0.087 Uiso 1 1 calc R . .
C49 C -0.4796(6) 0.1658(5) 0.0058(5) 0.0801(17) Uani 1 1 d U . .
H49A H -0.5373 0.1368 0.0043 0.096 Uiso 1 1 calc R . .
C50 C -0.4297(6) 0.1633(5) -0.0444(5) 0.0838(17) Uani 1 1 d U . .
H50A H -0.4553 0.1345 -0.0829 0.101 Uiso 1 1 calc R . .
C51 C -0.3415(6) 0.2029(5) -0.0396(5) 0.0738(16) Uani 1 1 d U . .
H51A H -0.3072 0.2003 -0.0750 0.089 Uiso 1 1 calc R . .

loop_
_atom_site_aniso_label
_atom_site_aniso_U_11
_atom_site_aniso_U_22
_atom_site_aniso_U_33
_atom_site_aniso_U_23
_atom_site_aniso_U_13
_atom_site_aniso_U_12
Y1 0.0244(3) 0.0433(4) 0.0259(4) 0.0171(3) 0.0138(2) 0.0141(2)
C1 0.032(3) 0.059(4) 0.021(3) 0.013(3) 0.012(3) 0.022(3)
P1 0.0338(9) 0.0639(12) 0.0187(8) 0.0122(8) 0.0107(7) 0.0242(8)
P2 0.0192(7) 0.0258(8) 0.0223(8) 0.0012(6) 0.0088(6) 0.0017(6)
C2 0.050(3) 0.055(3) 0.023(3) 0.008(2) 0.012(3) 0.019(3)
C3 0.058(3) 0.058(3) 0.027(3) 0.007(3) 0.015(3) 0.016(3)
C4 0.067(4) 0.063(4) 0.029(3) 0.006(3) 0.017(3) 0.011(3)
C5 0.066(4) 0.064(4) 0.028(3) 0.003(3) 0.013(3) 0.012(3)
C6 0.064(4) 0.065(4) 0.030(3) 0.001(3) 0.010(3) 0.010(3)
C7 0.060(4) 0.063(4) 0.029(3) 0.003(3) 0.010(3) 0.009(3)
C2A 0.048(3) 0.053(4) 0.019(3) 0.010(3) 0.014(3) 0.021(3)
C3A 0.044(3) 0.052(4) 0.019(3) 0.010(3) 0.014(3) 0.024(3)
C4A 0.052(4) 0.057(4) 0.022(3) 0.008(3) 0.018(3) 0.021(3)
C5A 0.064(4) 0.062(4) 0.025(3) 0.004(3) 0.017(3) 0.015(3)
C6A 0.060(4) 0.061(4) 0.022(3) 0.003(3) 0.013(3) 0.017(3)
C7A 0.053(3) 0.056(4) 0.020(3) 0.005(3) 0.011(3) 0.019(3)
C8 0.039(3) 0.053(3) 0.027(3) -0.001(2) 0.007(2) 0.014(2)
C9 0.049(3) 0.053(3) 0.032(3) -0.001(3) 0.003(3) 0.014(3)
C10 0.052(3) 0.056(3) 0.041(3) -0.004(3) -0.001(3) 0.007(2)
C11 0.045(3) 0.056(3) 0.043(3) -0.002(3) -0.003(2) 0.001(2)
C12 0.034(3) 0.058(3) 0.040(3) -0.005(3) 0.002(2) 0.004(2)
C13 0.035(3) 0.056(3) 0.031(3) -0.006(3) 0.005(2) 0.007(2)
C8A 0.041(3) 0.054(3) 0.031(3) 0.000(3) 0.004(3) 0.012(3)
C9A 0.049(3) 0.055(3) 0.035(3) -0.002(3) 0.004(3) 0.014(3)
C10A 0.051(3) 0.055(4) 0.040(3) -0.004(3) -0.001(3) 0.008(3)
C11A 0.042(3) 0.055(4) 0.040(3) -0.003(3) -0.001(3) 0.005(3)
C12A 0.036(3) 0.056(3) 0.037(3) -0.004(3) 0.001(3) 0.005(3)
C13A 0.035(3) 0.055(3) 0.033(3) -0.003(3) 0.003(3) 0.008(3)
C14 0.031(3) 0.046(3) 0.028(2) -0.004(2) 0.011(2) -0.006(2)
C15 0.040(3) 0.052(3) 0.030(3) -0.007(2) 0.011(2) -0.009(2)
C16 0.047(3) 0.057(3) 0.033(3) -0.011(2) 0.008(2) -0.013(3)
C17 0.049(3) 0.055(3) 0.038(3) -0.013(2) 0.006(2) -0.015(2)
C18 0.046(3) 0.050(3) 0.038(3) -0.009(2) 0.012(3) -0.015(3)
C19 0.039(3) 0.047(3) 0.033(3) -0.006(2) 0.013(2) -0.010(2)
C14A 0.034(3) 0.047(3) 0.029(3) -0.005(3) 0.011(3) -0.008(2)
C15A 0.037(3) 0.050(3) 0.029(3) -0.007(3) 0.010(3) -0.008(3)
C16A 0.042(3) 0.053(3) 0.032(3) -0.010(3) 0.009(3) -0.009(3)
C17A 0.045(3) 0.052(3) 0.036(3) -0.011(3) 0.008(3) -0.012(3)
C18A 0.042(3) 0.049(3) 0.035(3) -0.007(3) 0.010(3) -0.011(3)
C19A 0.037(3) 0.047(3) 0.032(3) -0.005(3) 0.011(3) -0.009(3)
C20 0.037(3) 0.043(3) 0.057(3) -0.019(2) 0.030(2) -0.012(2)
C21 0.046(3) 0.055(3) 0.063(3) -0.022(3) 0.034(3) -0.016(2)
C22 0.048(3) 0.065(3) 0.067(3) -0.018(3) 0.035(3) -0.019(3)
C23 0.044(3) 0.059(3) 0.071(4) -0.011(3) 0.028(3) -0.020(3)
C24 0.039(3) 0.049(3) 0.074(3) -0.017(3) 0.024(3) -0.015(2)
C25 0.036(3) 0.047(3) 0.066(3) -0.022(2) 0.027(2) -0.012(2)
C20A 0.037(3) 0.045(3) 0.058(3) -0.020(3) 0.033(3) -0.012(3)
C21A 0.039(3) 0.048(3) 0.059(3) -0.019(3) 0.035(3) -0.013(3)
C22A 0.042(4) 0.055(4) 0.063(4) -0.016(3) 0.037(3) -0.016(3)
C23A 0.041(3) 0.056(3) 0.069(3) -0.014(3) 0.032(3) -0.016(3)
C24A 0.037(3) 0.049(3) 0.069(3) -0.019(3) 0.029(3) -0.014(3)
C25A 0.035(3) 0.045(3) 0.063(3) -0.021(3) 0.030(3) -0.011(3)
N1 0.038(3) 0.064(4) 0.022(3) 0.016(3) 0.015(2) 0.021(3)
Si1 0.036(2) 0.060(2) 0.0247(16) 0.0140(17) 0.0063(15) 0.0201(17)
C26 0.063(5) 0.076(6) 0.052(5) 0.029(5) 0.015(5) 0.027(5)
C27 0.053(5) 0.054(5) 0.051(5) 0.027(4) 0.008(4) 0.012(4)
C28 0.039(5) 0.055(5) 0.038(5) -0.001(4) -0.006(4) 0.009(4)
Si1A 0.014(4) 0.021(4) 0.018(3) 0.002(3) -0.002(3) 0.003(2)
C26A 0.033(6) 0.051(7) 0.034(6) -0.003(6) -0.001(6) 0.006(6)
C27A 0.035(7) 0.054(7) 0.035(6) -0.002(6) -0.006(6) 0.011(6)
C28A 0.054(5) 0.061(6) 0.049(6) 0.029(5) 0.013(5) 0.019(5)
N2 0.020(2) 0.028(2) 0.023(3) -0.001(2) 0.007(2) 0.0061(19)
Si2 0.0254(8) 0.0416(10) 0.0301(10) -0.0076(8) 0.0008(7) 0.0134(7)
C29 0.040(5) 0.038(6) 0.126(10) -0.016(6) -0.006(6) 0.011(4)
C30 0.087(10) 0.193(17) 0.047(7) 0.005(9) 0.011(7) 0.110(11)
C31 0.025(4) 0.050(5) 0.043(5) 0.009(4) 0.000(4) 0.002(4)
C29A 0.032(7) 0.032(7) 0.117(11) -0.016(7) 0.000(7) 0.009(6)
C30A 0.085(11) 0.187(18) 0.043(8) 0.004(10) 0.012(8) 0.110(11)
C31A 0.023(6) 0.051(7) 0.037(7) 0.011(6) 0.001(6) 0.003(5)
O1 0.034(2) 0.056(3) 0.043(3) 0.026(2) 0.020(2) 0.010(2)
C32 0.036(2) 0.065(3) 0.056(3) 0.034(2) 0.024(2) 0.012(2)
C33 0.040(3) 0.064(3) 0.082(3) 0.028(2) 0.027(2) 0.014(2)
C34 0.054(3) 0.075(4) 0.117(4) 0.017(3) 0.001(3) 0.024(3)
C35 0.066(4) 0.084(4) 0.136(5) 0.012(4) -0.002(4) 0.030(3)
C36 0.067(4) 0.079(4) 0.130(5) 0.012(3) 0.018(4) 0.026(3)
C37 0.066(3) 0.072(4) 0.106(4) 0.018(3) 0.033(3) 0.019(3)
C38 0.055(3) 0.068(3) 0.088(3) 0.026(3) 0.035(3) 0.017(3)
C39 0.047(3) 0.079(3) 0.053(3) 0.038(2) 0.023(2) 0.007(3)
C40 0.074(3) 0.090(3) 0.059(3) 0.044(3) 0.025(3) -0.001(3)
C41 0.095(4) 0.102(4) 0.065(3) 0.047(3) 0.033(3) -0.006(4)
C42 0.099(4) 0.109(4) 0.067(4) 0.037(3) 0.043(3) 0.002(4)
C43 0.086(4) 0.102(4) 0.062(3) 0.030(3) 0.043(3) 0.003(3)
C44 0.065(3) 0.089(3) 0.056(3) 0.030(3) 0.033(3) 0.005(3)
C45 0.039(2) 0.072(3) 0.048(3) 0.030(3) 0.022(2) 0.017(2)
C46 0.039(2) 0.083(3) 0.055(3) 0.032(2) 0.025(2) 0.014(2)
C47 0.040(3) 0.098(4) 0.066(3) 0.035(3) 0.028(2) 0.019(3)
C48 0.040(3) 0.109(4) 0.077(4) 0.043(3) 0.032(3) 0.016(3)
C49 0.048(3) 0.111(4) 0.086(4) 0.038(3) 0.028(3) 0.002(3)
C50 0.060(3) 0.112(4) 0.084(4) 0.022(3) 0.029(3) -0.011(3)
C51 0.057(3) 0.101(4) 0.071(3) 0.019(3) 0.032(3) -0.005(3)

loop_
_atom_type_symbol
_atom_type_description
_atom_type_scat_dispersion_real
_atom_type_scat_dispersion_imag
_atom_type_scat_source
C C 0.0033 0.0016 'International Tables Vol C Tables 4.2.6.8 and 6.1.1.4'
H H 0.0000 0.0000 'International Tables Vol C Tables 4.2.6.8 and 6.1.1.4'
N N 0.0061 0.0033 'International Tables Vol C Tables 4.2.6.8 and 6.1.1.4'
O O 0.0106 0.0060 'International Tables Vol C Tables 4.2.6.8 and 6.1.1.4'
Si Si 0.0817 0.0704 'International Tables Vol C Tables 4.2.6.8 and 6.1.1.4'
P P 0.1023 0.0942 'International Tables Vol C Tables 4.2.6.8 and 6.1.1.4'
Y Y -2.7962 3.5667 'International Tables Vol C Tables 4.2.6.8 and 6.1.1.4'

loop_
_geom_angle_atom_site_label_1
_geom_angle_atom_site_label_2
_geom_angle_atom_site_label_3
_geom_angle
_geom_angle_site_symmetry_1
_geom_angle_site_symmetry_3
_geom_angle_publ_flag
O1 Y1 N2 109.96(16) . 3_565 ?
O1 Y1 N1 106.41(18) . . ?
N2 Y1 N1 100.99(15) 3_565 . ?
O1 Y1 C1 124.10(17) . . ?
N2 Y1 C1 125.94(17) 3_565 . ?
N1 Y1 C1 66.23(17) . . ?
O1 Y1 C1 118.11(19) . 3_565 ?
N2 Y1 C1 65.75(16) 3_565 3_565 ?
N1 Y1 C1 135.5(2) . 3_565 ?
C1 Y1 C1 87.03(19) . 3_565 ?
P2 C1 P1 119.1(3) . . ?
P2 C1 Y1 138.6(3) . . ?
P1 C1 Y1 86.9(2) . . ?
P2 C1 Y1 86.8(2) . 3_565 ?
P1 C1 Y1 139.1(3) . 3_565 ?
Y1 C1 Y1 92.97(19) . 3_565 ?
N1 P1 C1 107.0(3) . . ?
N1 P1 C8 107.7(3) . . ?
C1 P1 C8 111.6(3) . . ?
N1 P1 C2A 102.9(3) . . ?
C1 P1 C2A 114.3(3) . . ?
C8 P1 C2A 112.6(3) . . ?
N1 P1 C8A 103.7(5) . . ?
C1 P1 C8A 112.1(5) . . ?
C2A P1 C8A 115.4(3) . . ?
N1 P1 C2 112.1(3) . . ?
C1 P1 C2 115.8(4) . . ?
C8 P1 C2 102.4(4) . . ?
C8A P1 C2 105.5(4) . . ?
N2 P2 C1 106.8(2) . . ?
N2 P2 C14 108.0(3) . . ?
C1 P2 C14 112.3(3) . . ?
N2 P2 C20A 112.3(5) . . ?
C1 P2 C20A 109.9(5) . . ?
C14 P2 C20A 107.6(5) . . ?
N2 P2 C14A 105.8(5) . . ?
C1 P2 C14A 117.1(5) . . ?
C20A P2 C14A 105.0(7) . . ?
N2 P2 C20 103.1(3) . . ?
C1 P2 C20 117.0(3) . . ?
C14 P2 C20 108.9(3) . . ?
C14A P2 C20 105.6(5) . . ?
C3 C2 C7 120.0 . . ?
C3 C2 P1 110.3(5) . . ?
C7 C2 P1 129.5(5) . . ?
C2 C3 C4 120.0 . . ?
C5 C4 C3 120.0 . . ?
C6 C5 C4 120.0 . . ?
C5 C6 C7 120.0 . . ?
C6 C7 C2 120.0 . . ?
C3A C2A C7A 120.0 . . ?
C3A C2A P1 120.0(4) . . ?
C7A C2A P1 120.0(4) . . ?
C4A C3A C2A 120.0 . . ?
C3A C4A C5A 120.0 . . ?
C6A C5A C4A 120.0 . . ?
C5A C6A C7A 120.0 . . ?
C6A C7A C2A 120.0 . . ?
C9 C8 C13 120.0 . . ?
C9 C8 P1 123.2(3) . . ?
C13 C8 P1 116.8(3) . . ?
C10 C9 C8 120.0 . . ?
C9 C10 C11 120.0 . . ?
C10 C11 C12 120.0 . . ?
C13 C12 C11 120.0 . . ?
C12 C13 C8 120.0 . . ?
C9A C8A C13A 120.0 . . ?
C9A C8A P1 120.4(2) . . ?
C13A C8A P1 119.2(2) . . ?
C10A C9A C8A 120.0 . . ?
C11A C10A C9A 120.0 . . ?
C10A C11A C12A 120.0 . . ?
C11A C12A C13A 120.0 . . ?
C12A C13A C8A 120.0 . . ?
C15 C14 C19 120.0 . . ?
C15 C14 P2 124.1(4) . . ?
C19 C14 P2 115.9(4) . . ?
C16 C15 C14 120.0 . . ?
C15 C16 C17 120.0 . . ?
C18 C17 C16 120.0 . . ?
C19 C18 C17 120.0 . . ?
C18 C19 C14 120.0 . . ?
C15A C14A C19A 120.0 . . ?
C15A C14A P2 126.2(8) . . ?
C19A C14A P2 113.5(8) . . ?
C16A C15A C14A 120.0 . . ?
C15A C16A C17A 120.0 . . ?
C18A C17A C16A 120.0 . . ?
C19A C18A C17A 120.0 . . ?
C18A C19A C14A 120.0 . . ?
C21 C20 C25 120.0 . . ?
C21 C20 P2 124.0(3) . . ?
C25 C20 P2 115.8(3) . . ?
C22 C21 C20 120.0 . . ?
C21 C22 C23 120.0 . . ?
C22 C23 C24 120.0 . . ?
C25 C24 C23 120.0 . . ?
C24 C25 C20 120.0 . . ?
C21A C20A C25A 120.0 . . ?
C21A C20A P2 123.9(8) . . ?
C25A C20A P2 116.0(8) . . ?
C20A C21A C22A 120.0 . . ?
C23A C22A C21A 120.0 . . ?
C22A C23A C24A 120.0 . . ?
C25A C24A C23A 120.0 . . ?
C24A C25A C20A 120.0 . . ?
P1 N1 Si1 130.0(3) . . ?
P1 N1 Si1A 114.3(4) . . ?
P1 N1 Y1 99.3(2) . . ?
Si1 N1 Y1 129.0(3) . . ?
Si1A N1 Y1 145.1(3) . . ?
N1 Si1 C28 108.4(4) . . ?
N1 Si1 C27 111.4(4) . . ?
C28 Si1 C27 111.5(5) . . ?
N1 Si1 C26 116.6(4) . . ?
C28 Si1 C26 105.2(5) . . ?
C27 Si1 C26 103.6(5) . . ?
N1 Si1A C26A 112.1(7) . . ?
N1 Si1A C27A 123.8(7) . . ?
C26A Si1A C27A 101.6(10) . . ?
N1 Si1A C28A 98.5(8) . . ?
C26A Si1A C28A 115.7(10) . . ?
C27A Si1A C28A 105.8(11) . . ?
P2 N2 Si2 123.6(3) . . ?
P2 N2 Y1 99.51(19) . 3_565 ?
Si2 N2 Y1 135.7(2) . 3_565 ?
N2 Si2 C29 110.8(4) . . ?
N2 Si2 C31 109.3(3) . . ?
C29 Si2 C31 113.2(5) . . ?
N2 Si2 C31A 113.3(7) . . ?
N2 Si2 C30A 114.8(8) . . ?
C31A Si2 C30A 111.2(13) . . ?
N2 Si2 C29A 104.9(7) . . ?
C31A Si2 C29A 110.8(9) . . ?
C30A Si2 C29A 100.9(13) . . ?
N2 Si2 C30 115.7(4) . . ?
C29 Si2 C30 105.3(7) . . ?
C31 Si2 C30 102.3(6) . . ?
C32 O1 Y1 174.1(4) . . ?
O1 C32 C33 108.7(5) . . ?
O1 C32 C39 110.3(6) . . ?
C33 C32 C39 110.0(6) . . ?
O1 C32 C45 105.4(5) . . ?
C33 C32 C45 114.1(6) . . ?
C39 C32 C45 108.2(5) . . ?
C38 C33 C34 114.6(8) . . ?
C38 C33 C32 124.2(7) . . ?
C34 C33 C32 121.0(8) . . ?
C33 C34 C35 121.4(10) . . ?
C36 C35 C34 120.2(9) . . ?
C37 C36 C35 120.7(10) . . ?
C36 C37 C38 120.3(10) . . ?
C33 C38 C37 122.7(8) . . ?
C44 C39 C40 118.2(7) . . ?
C44 C39 C32 121.3(6) . . ?
C40 C39 C32 120.5(8) . . ?
C39 C40 C41 119.2(9) . . ?
C42 C41 C40 120.8(8) . . ?
C41 C42 C43 120.3(8) . . ?
C42 C43 C44 120.0(10) . . ?
C39 C44 C43 121.4(8) . . ?
C46 C45 C32 121.2(5) . . ?
C51 C46 C47 116.8(7) . . ?
C51 C46 C45 121.3(6) . . ?
C47 C46 C45 121.5(8) . . ?
C46 C47 C48 121.0(9) . . ?
C49 C48 C47 120.8(8) . . ?
C48 C49 C50 119.3(9) . . ?
C49 C50 C51 120.0(10) . . ?
C46 C51 C50 121.9(8) . . ?

loop_
_geom_bond_atom_site_label_1
_geom_bond_atom_site_label_2
_geom_bond_distance
_geom_bond_site_symmetry_2
_geom_bond_publ_flag
Y1 O1 2.034(4) . ?
Y1 N2 2.316(4) 3_565 ?
Y1 N1 2.329(5) . ?
Y1 C1 2.592(6) . ?
Y1 C1 2.595(5) 3_565 ?
C1 P2 1.721(5) . ?
C1 P1 1.738(6) . ?
P1 N1 1.616(6) . ?
P1 C8 1.811(3) . ?
P1 C2A 1.829(3) . ?
P1 C8A 1.842(3) . ?
P1 C2 1.842(3) . ?
P2 N2 1.612(4) . ?
P2 C14 1.833(3) . ?
P2 C20A 1.833(3) . ?
P2 C14A 1.838(3) . ?
P2 C20 1.841(3) . ?
C2 C3 1.3900 . ?
C2 C7 1.3900 . ?
C3 C4 1.3900 . ?
C4 C5 1.3900 . ?
C5 C6 1.3900 . ?
C6 C7 1.3900 . ?
C2A C3A 1.3900 . ?
C2A C7A 1.3900 . ?
C3A C4A 1.3900 . ?
C4A C5A 1.3900 . ?
C5A C6A 1.3900 . ?
C6A C7A 1.3900 . ?
C8 C9 1.3900 . ?
C8 C13 1.3900 . ?
C9 C10 1.3900 . ?
C10 C11 1.3900 . ?
C11 C12 1.3900 . ?
C12 C13 1.3900 . ?
C8A C9A 1.3900 . ?
C8A C13A 1.3900 . ?
C9A C10A 1.3900 . ?
C10A C11A 1.3900 . ?
C11A C12A 1.3900 . ?
C12A C13A 1.3900 . ?
C14 C15 1.3900 . ?
C14 C19 1.3900 . ?
C15 C16 1.3900 . ?
C16 C17 1.3900 . ?
C17 C18 1.3900 . ?
C18 C19 1.3900 . ?
C14A C15A 1.3900 . ?
C14A C19A 1.3900 . ?
C15A C16A 1.3900 . ?
C16A C17A 1.3900 . ?
C17A C18A 1.3900 . ?
C18A C19A 1.3900 . ?
C20 C21 1.3900 . ?
C20 C25 1.3900 . ?
C21 C22 1.3900 . ?
C22 C23 1.3900 . ?
C23 C24 1.3900 . ?
C24 C25 1.3900 . ?
C20A C21A 1.3900 . ?
C20A C25A 1.3900 . ?
C21A C22A 1.3900 . ?
C22A C23A 1.3900 . ?
C23A C24A 1.3900 . ?
C24A C25A 1.3900 . ?
N1 Si1 1.742(6) . ?
N1 Si1A 1.851(7) . ?
Si1 C28 1.861(5) . ?
Si1 C27 1.862(5) . ?
Si1 C26 1.863(5) . ?
Si1A C26A 1.858(5) . ?
Si1A C27A 1.861(5) . ?
Si1A C28A 1.864(5) . ?
N2 Si2 1.749(4) . ?
Si2 C29 1.850(5) . ?
Si2 C31 1.856(5) . ?
Si2 C31A 1.858(5) . ?
Si2 C30A 1.861(5) . ?
Si2 C29A 1.864(5) . ?
Si2 C30 1.871(5) . ?
O1 C32 1.419(8) . ?
C32 C33 1.506(10) . ?
C32 C39 1.540(9) . ?
C32 C45 1.571(9) . ?
C33 C38 1.366(11) . ?
C33 C34 1.379(11) . ?
C34 C35 1.402(13) . ?
C35 C36 1.333(14) . ?
C36 C37 1.290(12) . ?
C37 C38 1.399(11) . ?
C39 C44 1.377(11) . ?
C39 C40 1.390(10) . ?
C40 C41 1.420(11) . ?
C41 C42 1.349(13) . ?
C42 C43 1.355(12) . ?
C43 C44 1.396(10) . ?
C45 C46 1.496(10) . ?
C46 C51 1.372(11) . ?
C46 C47 1.374(10) . ?
C47 C48 1.398(11) . ?
C48 C49 1.349(13) . ?
C49 C50 1.359(12) . ?
C50 C51 1.389(11) . ?
